data_7117028
loop_
_publ_author_name
'Benjamin Peerless'
'Theo Keane'
'Anthony J. H. M. Meijer'
'Peter Portius'

_publ_section_title
;
 Homoleptic low-valent polyazides of group 14 elements
;
_journal_name_full Chem.Commun.
_journal_page_first 7435
_journal_paper_doi 10.1039/C5cc00259A
_journal_volume 51
_journal_year 2015
_chemical_formula_moiety 'C24 H20 P, Ge N9'
_chemical_formula_sum 'C24 H20 Ge N9 P'
_chemical_formula_weight 538.07
_chemical_name_common (PPh4)[Ge(N3)3]
_chemical_name_systematic (PPh4)[Ge(N3)3]
_space_group_crystal_system triclinic
_space_group_IT_number 2
_space_group_name_Hall '-P 1'
_space_group_name_H-M_alt 'P -1'
_symmetry_space_group_name_Hall '-P 1'
_symmetry_space_group_name_H-M 'P -1'
_atom_sites_solution_hydrogens geom
_atom_sites_solution_primary direct
_atom_sites_solution_secondary difmap
_audit_creation_method SHELXL-2014
_audit_update_record
;
2014-10-18 deposited with the CCDC.
2015-02-23 downloaded from the CCDC.
;
_cell_angle_alpha 93.278(2)
_cell_angle_beta 99.357(2)
_cell_angle_gamma 100.865(2)
_cell_formula_units_Z 2
_cell_length_a 7.7712(2)
_cell_length_b 11.4711(4)
_cell_length_c 14.2003(4)
_cell_measurement_reflns_used 4545
_cell_measurement_temperature 120(2)
_cell_measurement_theta_max 24.4081
_cell_measurement_theta_min 2.4303
_cell_volume 1221.59(6)
_computing_cell_refinement 'Bruker APEX2'
_computing_data_collection 'Bruker APEX2'
_computing_data_reduction 'Bruker SAINT'
_computing_molecular_graphics 'ORTEP-3 for Windows'
_computing_publication_material 'ORTEP-3 for Windows'
_computing_structure_refinement 'SHELXL-2014 (Sheldrick, 2014)'
_computing_structure_solution SHELXS-97
_diffrn_ambient_temperature 120(2)
_diffrn_measured_fraction_theta_full 0.999
_diffrn_measured_fraction_theta_max 0.991
_diffrn_measurement_device_type 'Bruker APEX-II CCD'
_diffrn_measurement_method '\f and \w scans'
_diffrn_radiation_type MoK\a
_diffrn_radiation_wavelength 0.71073
_diffrn_reflns_av_R_equivalents 0.0598
_diffrn_reflns_av_unetI/netI 0.0576
_diffrn_reflns_Laue_measured_fraction_full 0.999
_diffrn_reflns_Laue_measured_fraction_max 0.991
_diffrn_reflns_limit_h_max 10
_diffrn_reflns_limit_h_min -10
_diffrn_reflns_limit_k_max 14
_diffrn_reflns_limit_k_min -14
_diffrn_reflns_limit_l_max 18
_diffrn_reflns_limit_l_min -18
_diffrn_reflns_number 24413
_diffrn_reflns_point_group_measured_fraction_full 0.999
_diffrn_reflns_point_group_measured_fraction_max 0.991
_diffrn_reflns_theta_full 25.000
_diffrn_reflns_theta_max 27.571
_diffrn_reflns_theta_min 1.815
_diffrn_source 'fine-focus sealed tube'
_exptl_absorpt_coefficient_mu 1.351
_exptl_absorpt_correction_T_max 0.9233
_exptl_absorpt_correction_T_min 0.7117
_exptl_absorpt_correction_type multi-scan
_exptl_absorpt_process_details sadabs
_exptl_crystal_colour colourless
_exptl_crystal_density_diffrn 1.463
_exptl_crystal_description needle
_exptl_crystal_F_000 548
_exptl_crystal_size_max 0.270
_exptl_crystal_size_mid 0.270
_exptl_crystal_size_min 0.060
_refine_diff_density_max 0.329
_refine_diff_density_min -0.460
_refine_diff_density_rms 0.069
_refine_ls_extinction_coef .
_refine_ls_extinction_method none
_refine_ls_goodness_of_fit_ref 1.090
_refine_ls_hydrogen_treatment constr
_refine_ls_matrix_type full
_refine_ls_number_parameters 316
_refine_ls_number_reflns 5613
_refine_ls_number_restraints 0
_refine_ls_restrained_S_all 1.090
_refine_ls_R_factor_all 0.0645
_refine_ls_R_factor_gt 0.0376
_refine_ls_shift/su_max 0.001
_refine_ls_shift/su_mean 0.000
_refine_ls_structure_factor_coef Fsqd
_refine_ls_weighting_details 'w=1/[\s^2^(Fo^2^)+(0.0319P)^2^] where P=(Fo^2^+2Fc^2^)/3'
_refine_ls_weighting_scheme calc
_refine_ls_wR_factor_gt 0.0731
_refine_ls_wR_factor_ref 0.0807
_reflns_Friedel_coverage 0.000
_reflns_Friedel_fraction_full .
_reflns_Friedel_fraction_max .
_reflns_number_gt 4124
_reflns_number_total 5613
_reflns_threshold_expression 'I > 2\s(I)'
_cod_data_source_file c5cc00259a2.cif
_cod_data_source_block ch1ppx202_0m
_cod_database_code 7117028
_shelx_space_group_comment
;
The symmetry employed for this shelxl refinement is uniquely defined
by the following loop, which should always be used as a source of
symmetry information in preference to the above space-group names.
They are only intended as comments.
;
_shelx_estimated_absorpt_t_min 0.712
_shelx_estimated_absorpt_t_max 0.923
_shelxl_version_number 2014-3

loop_
_space_group_symop_operation_xyz
'x, y, z'
'-x, -y, -z'

loop_
_atom_site_label
_atom_site_type_symbol
_atom_site_fract_x
_atom_site_fract_y
_atom_site_fract_z
_atom_site_U_iso_or_equiv
_atom_site_adp_type
_atom_site_occupancy
_atom_site_site_symmetry_order
_atom_site_calc_flag
_atom_site_refinement_flags_posn
_atom_site_refinement_flags_adp
_atom_site_refinement_flags_occupancy
_atom_site_disorder_assembly
_atom_site_disorder_group
Ge1 Ge 0.47171(3) 0.29007(2) 0.68416(2) 0.02765(9) Uani 1 1 d . . . . .
N1 N 0.5845(3) 0.37359(19) 0.58397(15) 0.0365(5) Uani 1 1 d . . . . .
N2 N 0.6861(3) 0.3245(2) 0.54775(14) 0.0337(5) Uani 1 1 d . . . . .
N3 N 0.7808(3) 0.2800(2) 0.51064(16) 0.0489(7) Uani 1 1 d . . . . .
N4 N 0.6713(3) 0.3758(2) 0.78702(16) 0.0387(6) Uani 1 1 d . . . . .
N5 N 0.6515(3) 0.37344(18) 0.86967(16) 0.0299(5) Uani 1 1 d . . . . .
N6 N 0.6393(3) 0.3735(2) 0.94887(16) 0.0455(6) Uani 1 1 d . . . . .
N7 N 0.5808(3) 0.14890(18) 0.66729(14) 0.0302(5) Uani 1 1 d . . . . .
N8 N 0.7244(3) 0.14444(18) 0.71238(15) 0.0326(5) Uani 1 1 d . . . . .
N9 N 0.8565(3) 0.1319(2) 0.75448(19) 0.0589(8) Uani 1 1 d . . . . .
P1 P 0.54012(8) 0.77428(5) 0.76571(4) 0.02009(14) Uani 1 1 d . . . . .
C1 C 0.6533(3) 0.7889(2) 0.66530(15) 0.0208(5) Uani 1 1 d . . . . .
C2 C 0.7692(3) 0.7114(2) 0.65349(16) 0.0252(5) Uani 1 1 d . . . . .
H2 H 0.7782 0.6493 0.6944 0.030 Uiso 1 1 calc R U . . .
C3 C 0.8704(3) 0.7260(2) 0.58192(16) 0.0280(6) Uani 1 1 d . . . . .
H3 H 0.9486 0.6734 0.5731 0.034 Uiso 1 1 calc R U . . .
C4 C 0.8581(3) 0.8171(2) 0.52305(16) 0.0297(6) Uani 1 1 d . . . . .
H4 H 0.9304 0.8281 0.4751 0.036 Uiso 1 1 calc R U . . .
C5 C 0.7419(3) 0.8923(2) 0.53330(16) 0.0297(6) Uani 1 1 d . . . . .
H5 H 0.7324 0.9534 0.4914 0.036 Uiso 1 1 calc R U . . .
C6 C 0.6387(3) 0.8789(2) 0.60476(16) 0.0249(5) Uani 1 1 d . . . . .
H6 H 0.5590 0.9308 0.6121 0.030 Uiso 1 1 calc R U . . .
C7 C 0.4397(3) 0.8996(2) 0.78618(16) 0.0206(5) Uani 1 1 d . . . . .
C8 C 0.2832(3) 0.9071(2) 0.72465(16) 0.0245(5) Uani 1 1 d . . . . .
H8 H 0.2372 0.8495 0.6714 0.029 Uiso 1 1 calc R U . . .
C9 C 0.1956(3) 0.9979(2) 0.74118(17) 0.0282(6) Uani 1 1 d . . . . .
H9 H 0.0894 1.0029 0.6991 0.034 Uiso 1 1 calc R U . . .
C10 C 0.2617(3) 1.0819(2) 0.81890(17) 0.0301(6) Uani 1 1 d . . . . .
H10 H 0.2002 1.1439 0.8303 0.036 Uiso 1 1 calc R U . . .
C11 C 0.4173(3) 1.0758(2) 0.87998(17) 0.0285(6) Uani 1 1 d . . . . .
H11 H 0.4630 1.1342 0.9327 0.034 Uiso 1 1 calc R U . . .
C12 C 0.5064(3) 0.9845(2) 0.86427(16) 0.0250(5) Uani 1 1 d . . . . .
H12 H 0.6124 0.9798 0.9066 0.030 Uiso 1 1 calc R U . . .
C13 C 0.7064(3) 0.7630(2) 0.86687(16) 0.0235(5) Uani 1 1 d . . . . .
C14 C 0.8666(3) 0.8460(2) 0.88210(17) 0.0311(6) Uani 1 1 d . . . . .
H14 H 0.8851 0.9075 0.8406 0.037 Uiso 1 1 calc R U . . .
C15 C 0.9981(3) 0.8377(3) 0.95825(19) 0.0389(7) Uani 1 1 d . . . . .
H15 H 1.1077 0.8937 0.9691 0.047 Uiso 1 1 calc R U . . .
C16 C 0.9710(4) 0.7485(3) 1.01846(18) 0.0394(7) Uani 1 1 d . . . . .
H16 H 1.0617 0.7437 1.0708 0.047 Uiso 1 1 calc R U . . .
C17 C 0.8130(4) 0.6663(3) 1.00308(18) 0.0377(7) Uani 1 1 d . . . . .
H17 H 0.7955 0.6048 1.0446 0.045 Uiso 1 1 calc R U . . .
C18 C 0.6795(3) 0.6732(2) 0.92706(16) 0.0294(6) Uani 1 1 d . . . . .
H18 H 0.5703 0.6167 0.9164 0.035 Uiso 1 1 calc R U . . .
C19 C 0.3607(3) 0.6476(2) 0.74614(15) 0.0211(5) Uani 1 1 d . . . . .
C20 C 0.3290(3) 0.5673(2) 0.66522(16) 0.0248(5) Uani 1 1 d . . . . .
H20 H 0.4094 0.5744 0.6211 0.030 Uiso 1 1 calc R U . . .
C21 C 0.1796(3) 0.4771(2) 0.64957(18) 0.0310(6) Uani 1 1 d . . . . .
H21 H 0.1571 0.4224 0.5941 0.037 Uiso 1 1 calc R U . . .
C22 C 0.0627(3) 0.4652(2) 0.71323(18) 0.0327(6) Uani 1 1 d . . . . .
H22 H -0.0400 0.4030 0.7013 0.039 Uiso 1 1 calc R U . . .
C23 C 0.0950(3) 0.5439(2) 0.79452(18) 0.0304(6) Uani 1 1 d . . . . .
H23 H 0.0155 0.5345 0.8391 0.036 Uiso 1 1 calc R U . . .
C24 C 0.2412(3) 0.6354(2) 0.81121(16) 0.0257(5) Uani 1 1 d . . . . .
H24 H 0.2616 0.6903 0.8664 0.031 Uiso 1 1 calc R U . . .

loop_
_atom_site_aniso_label
_atom_site_aniso_U_11
_atom_site_aniso_U_22
_atom_site_aniso_U_33
_atom_site_aniso_U_23
_atom_site_aniso_U_13
_atom_site_aniso_U_12
Ge1 0.02666(15) 0.02797(16) 0.03106(16) 0.00369(12) 0.00906(11) 0.00865(11)
N1 0.0469(14) 0.0323(13) 0.0369(13) 0.0097(10) 0.0163(11) 0.0150(11)
N2 0.0293(12) 0.0438(15) 0.0263(11) 0.0119(10) 0.0029(10) 0.0022(11)
N3 0.0370(14) 0.080(2) 0.0390(14) 0.0128(13) 0.0190(12) 0.0225(14)
N4 0.0358(13) 0.0440(15) 0.0343(13) -0.0056(11) 0.0153(10) -0.0021(11)
N5 0.0278(12) 0.0245(12) 0.0363(13) -0.0009(10) 0.0064(10) 0.0030(9)
N6 0.0528(16) 0.0497(16) 0.0300(13) 0.0020(12) 0.0105(12) -0.0024(12)
N7 0.0288(12) 0.0262(12) 0.0349(12) 0.0034(9) -0.0007(10) 0.0090(9)
N8 0.0341(14) 0.0283(13) 0.0353(12) -0.0029(10) 0.0036(11) 0.0095(10)
N9 0.0418(16) 0.0620(19) 0.0681(18) -0.0172(14) -0.0178(14) 0.0288(14)
P1 0.0195(3) 0.0203(3) 0.0209(3) 0.0002(3) 0.0037(2) 0.0053(2)
C1 0.0183(12) 0.0228(13) 0.0208(12) -0.0008(10) 0.0037(9) 0.0030(10)
C2 0.0232(13) 0.0272(14) 0.0255(13) 0.0015(11) 0.0041(10) 0.0065(10)
C3 0.0218(13) 0.0346(16) 0.0278(13) -0.0053(12) 0.0059(10) 0.0073(11)
C4 0.0239(13) 0.0396(17) 0.0242(13) -0.0039(12) 0.0077(11) 0.0020(12)
C5 0.0344(14) 0.0318(15) 0.0217(12) 0.0051(11) 0.0055(11) 0.0027(12)
C6 0.0239(13) 0.0269(14) 0.0244(12) -0.0002(11) 0.0037(10) 0.0074(11)
C7 0.0209(12) 0.0186(13) 0.0237(12) 0.0023(10) 0.0083(10) 0.0031(10)
C8 0.0249(13) 0.0236(14) 0.0261(13) 0.0019(10) 0.0065(10) 0.0056(10)
C9 0.0244(13) 0.0318(15) 0.0313(14) 0.0054(11) 0.0080(11) 0.0093(11)
C10 0.0348(15) 0.0244(14) 0.0373(14) 0.0070(12) 0.0178(12) 0.0107(11)
C11 0.0408(15) 0.0195(13) 0.0267(13) -0.0005(11) 0.0125(12) 0.0052(11)
C12 0.0289(13) 0.0232(14) 0.0225(12) 0.0026(10) 0.0053(10) 0.0032(10)
C13 0.0229(13) 0.0263(14) 0.0226(12) -0.0007(10) 0.0045(10) 0.0085(10)
C14 0.0288(14) 0.0315(15) 0.0316(14) 0.0011(11) 0.0025(11) 0.0054(11)
C15 0.0273(15) 0.0417(18) 0.0420(16) -0.0127(14) -0.0049(12) 0.0068(13)
C16 0.0377(16) 0.0514(19) 0.0286(14) -0.0082(14) -0.0089(12) 0.0241(15)
C17 0.0475(18) 0.0414(18) 0.0286(14) 0.0059(12) 0.0033(13) 0.0221(14)
C18 0.0294(14) 0.0328(15) 0.0279(13) 0.0028(11) 0.0039(11) 0.0118(12)
C19 0.0201(12) 0.0217(13) 0.0220(12) 0.0018(10) 0.0020(9) 0.0068(10)
C20 0.0255(13) 0.0235(14) 0.0253(13) 0.0004(10) 0.0035(10) 0.0062(11)
C21 0.0345(15) 0.0230(14) 0.0312(14) -0.0057(11) -0.0014(12) 0.0041(11)
C22 0.0271(14) 0.0224(14) 0.0443(16) 0.0053(12) -0.0009(12) -0.0005(11)
C23 0.0257(14) 0.0329(16) 0.0342(14) 0.0093(12) 0.0089(11) 0.0053(11)
C24 0.0266(13) 0.0271(14) 0.0236(12) 0.0028(10) 0.0050(10) 0.0056(11)

loop_
_atom_type_symbol
_atom_type_description
_atom_type_scat_dispersion_real
_atom_type_scat_dispersion_imag
_atom_type_scat_source
C C 0.0033 0.0016 'International Tables Vol C Tables 4.2.6.8 and 6.1.1.4'
H H 0.0000 0.0000 'International Tables Vol C Tables 4.2.6.8 and 6.1.1.4'
N N 0.0061 0.0033 'International Tables Vol C Tables 4.2.6.8 and 6.1.1.4'
P P 0.1023 0.0942 'International Tables Vol C Tables 4.2.6.8 and 6.1.1.4'
Ge Ge 0.1547 1.8001 'International Tables Vol C Tables 4.2.6.8 and 6.1.1.4'

loop_
_geom_angle_atom_site_label_1
_geom_angle_atom_site_label_2
_geom_angle_atom_site_label_3
_geom_angle
_geom_angle_site_symmetry_1
_geom_angle_site_symmetry_3
N7 Ge1 N1 93.50(9) . .
N7 Ge1 N4 94.37(9) . .
N1 Ge1 N4 90.98(9) . .
N2 N1 Ge1 116.40(17) . .
N3 N2 N1 177.6(3) . .
N5 N4 Ge1 118.61(17) . .
N6 N5 N4 177.4(3) . .
N8 N7 Ge1 121.20(17) . .
N9 N8 N7 175.3(3) . .
C19 P1 C1 111.75(10) . .
C19 P1 C7 105.22(10) . .
C1 P1 C7 111.57(11) . .
C19 P1 C13 111.77(11) . .
C1 P1 C13 105.91(10) . .
C7 P1 C13 110.74(10) . .
C6 C1 C2 120.2(2) . .
C6 C1 P1 122.02(17) . .
C2 C1 P1 117.57(17) . .
C3 C2 C1 119.5(2) . .
C3 C2 H2 120.3 . .
C1 C2 H2 120.3 . .
C2 C3 C4 120.1(2) . .
C2 C3 H3 120.0 . .
C4 C3 H3 120.0 . .
C5 C4 C3 120.6(2) . .
C5 C4 H4 119.7 . .
C3 C4 H4 119.7 . .
C4 C5 C6 120.1(2) . .
C4 C5 H5 119.9 . .
C6 C5 H5 119.9 . .
C1 C6 C5 119.4(2) . .
C1 C6 H6 120.3 . .
C5 C6 H6 120.3 . .
C12 C7 C8 119.6(2) . .
C12 C7 P1 122.16(18) . .
C8 C7 P1 118.08(17) . .
C9 C8 C7 120.1(2) . .
C9 C8 H8 120.0 . .
C7 C8 H8 120.0 . .
C8 C9 C10 120.2(2) . .
C8 C9 H9 119.9 . .
C10 C9 H9 119.9 . .
C11 C10 C9 120.2(2) . .
C11 C10 H10 119.9 . .
C9 C10 H10 119.9 . .
C10 C11 C12 120.1(2) . .
C10 C11 H11 120.0 . .
C12 C11 H11 120.0 . .
C11 C12 C7 119.8(2) . .
C11 C12 H12 120.1 . .
C7 C12 H12 120.1 . .
C18 C13 C14 120.4(2) . .
C18 C13 P1 121.45(18) . .
C14 C13 P1 118.13(19) . .
C15 C14 C13 119.2(3) . .
C15 C14 H14 120.4 . .
C13 C14 H14 120.4 . .
C16 C15 C14 120.4(3) . .
C16 C15 H15 119.8 . .
C14 C15 H15 119.8 . .
C15 C16 C17 120.3(2) . .
C15 C16 H16 119.8 . .
C17 C16 H16 119.8 . .
C16 C17 C18 120.1(3) . .
C16 C17 H17 119.9 . .
C18 C17 H17 119.9 . .
C13 C18 C17 119.5(2) . .
C13 C18 H18 120.2 . .
C17 C18 H18 120.2 . .
C20 C19 C24 119.7(2) . .
C20 C19 P1 121.83(18) . .
C24 C19 P1 118.27(17) . .
C21 C20 C19 119.3(2) . .
C21 C20 H20 120.3 . .
C19 C20 H20 120.3 . .
C22 C21 C20 120.9(2) . .
C22 C21 H21 119.5 . .
C20 C21 H21 119.5 . .
C21 C22 C23 119.9(2) . .
C21 C22 H22 120.0 . .
C23 C22 H22 120.0 . .
C24 C23 C22 120.3(2) . .
C24 C23 H23 119.8 . .
C22 C23 H23 119.8 . .
C23 C24 C19 119.7(2) . .
C23 C24 H24 120.1 . .
C19 C24 H24 120.1 . .

loop_
_geom_bond_atom_site_label_1
_geom_bond_atom_site_label_2
_geom_bond_distance
_geom_bond_site_symmetry_2
Ge1 N7 1.984(2) .
Ge1 N1 1.989(2) .
Ge1 N4 2.007(2) .
N1 N2 1.213(3) .
N2 N3 1.148(3) .
N4 N5 1.209(3) .
N5 N6 1.144(3) .
N7 N8 1.204(3) .
N8 N9 1.139(3) .
P1 C19 1.788(2) .
P1 C1 1.793(2) .
P1 C7 1.791(2) .
P1 C13 1.797(2) .
C1 C6 1.390(3) .
C1 C2 1.402(3) .
C2 C3 1.382(3) .
C2 H2 0.9500 .
C3 C4 1.383(3) .
C3 H3 0.9500 .
C4 C5 1.379(3) .
C4 H4 0.9500 .
C5 C6 1.390(3) .
C5 H5 0.9500 .
C6 H6 0.9500 .
C7 C12 1.395(3) .
C7 C8 1.398(3) .
C8 C9 1.376(3) .
C8 H8 0.9500 .
C9 C10 1.385(3) .
C9 H9 0.9500 .
C10 C11 1.384(3) .
C10 H10 0.9500 .
C11 C12 1.386(3) .
C11 H11 0.9500 .
C12 H12 0.9500 .
C13 C18 1.383(3) .
C13 C14 1.395(3) .
C14 C15 1.383(3) .
C14 H14 0.9500 .
C15 C16 1.378(4) .
C15 H15 0.9500 .
C16 C17 1.377(4) .
C16 H16 0.9500 .
C17 C18 1.388(3) .
C17 H17 0.9500 .
C18 H18 0.9500 .
C19 C20 1.390(3) .
C19 C24 1.407(3) .
C20 C21 1.380(3) .
C20 H20 0.9500 .
C21 C22 1.377(3) .
C21 H21 0.9500 .
C22 C23 1.382(3) .
C22 H22 0.9500 .
C23 C24 1.373(3) .
C23 H23 0.9500 .
C24 H24 0.9500 .
